data_7048125
loop_
_publ_author_name
'Coulton, John B.'
'Smith, Aramis C.'
'Wheeler, Kraig A.'
'Semeniuc, Radu F.'

_publ_section_title
;
 Multiple coordination modes of a new ditopic bis(pyrazolyl)methane-based
 ligand.
;
_journal_issue 47
_journal_name_full 'Dalton transactions (Cambridge, England : 2003)'
_journal_page_first 17109
_journal_page_last 17121
_journal_paper_doi 10.1039/c8dt03992e
_journal_volume 47
_journal_year 2018
_chemical_formula_moiety 'C16 H17 Fe0.50 N9 O, B F4'
_chemical_formula_sum 'C16 H17 B F4 Fe0.5 N9 O'
_chemical_formula_weight 466.12
_space_group_crystal_system triclinic
_space_group_IT_number 2
_space_group_name_Hall '-P 1'
_space_group_name_H-M_alt 'P -1'
_symmetry_space_group_name_Hall '-P 1'
_symmetry_space_group_name_H-M 'P -1'
_atom_sites_solution_hydrogens mixed
_audit_creation_method SHELXL-2014/7
_audit_update_record
;
2018-09-26 deposited with the CCDC.
2018-11-16 downloaded from the CCDC.
;
_cell_angle_alpha 75.435(2)
_cell_angle_beta 89.899(2)
_cell_angle_gamma 86.181(2)
_cell_formula_units_Z 2
_cell_length_a 7.7191(2)
_cell_length_b 11.2092(3)
_cell_length_c 11.6297(3)
_cell_measurement_reflns_used 7653
_cell_measurement_temperature 100(2)
_cell_measurement_theta_max 68.191
_cell_measurement_theta_min 3.927
_cell_volume 971.64(4)
_computing_cell_refinement APEX2
_computing_data_collection 'APEX2 (Bruker, 2013)'
_computing_data_reduction
;
SADABS (Bruker, 2013 v8.34a) and XPREP (Bruker, 2013)
;
_computing_molecular_graphics 'XSEED (Barbour, 2001)'
_computing_publication_material 'XSEED (Barbour, 2001)'
_computing_structure_refinement 'SHELXL-2014/7 (Sheldrick, 2014)'
_diffrn_ambient_temperature 100(2)
_diffrn_detector_area_resol_mean 8.33
_diffrn_measured_fraction_theta_full 0.978
_diffrn_measured_fraction_theta_max 0.977
_diffrn_measurement_device_type 'Bruker APEXII CCD'
_diffrn_measurement_method 'phi and omega scans'
_diffrn_radiation_type CuK\a
_diffrn_radiation_wavelength 1.54178
_diffrn_reflns_av_R_equivalents 0.0499
_diffrn_reflns_av_unetI/netI 0.0306
_diffrn_reflns_Laue_measured_fraction_full 0.978
_diffrn_reflns_Laue_measured_fraction_max 0.977
_diffrn_reflns_limit_h_max 9
_diffrn_reflns_limit_h_min -9
_diffrn_reflns_limit_k_max 13
_diffrn_reflns_limit_k_min -13
_diffrn_reflns_limit_l_max 13
_diffrn_reflns_limit_l_min -13
_diffrn_reflns_number 19858
_diffrn_reflns_point_group_measured_fraction_full 0.978
_diffrn_reflns_point_group_measured_fraction_max 0.977
_diffrn_reflns_theta_full 67.679
_diffrn_reflns_theta_max 68.222
_diffrn_reflns_theta_min 3.928
_exptl_absorpt_coefficient_mu 3.982
_exptl_absorpt_correction_T_max 0.753
_exptl_absorpt_correction_T_min 0.502
_exptl_absorpt_correction_type multi-scan
_exptl_absorpt_process_details 'SADABS-2014/5, Bruker AXS'
_exptl_crystal_colour colorless
_exptl_crystal_density_diffrn 1.593
_exptl_crystal_description 'transparent blade'
_exptl_crystal_F_000 476
_exptl_crystal_size_max 0.258
_exptl_crystal_size_mid 0.109
_exptl_crystal_size_min 0.104
_refine_diff_density_max 0.337
_refine_diff_density_min -0.233
_refine_diff_density_rms 0.050
_refine_ls_extinction_method none
_refine_ls_goodness_of_fit_ref 1.048
_refine_ls_hydrogen_treatment mixed
_refine_ls_matrix_type full
_refine_ls_number_parameters 302
_refine_ls_number_reflns 3476
_refine_ls_number_restraints 9
_refine_ls_restrained_S_all 1.051
_refine_ls_R_factor_all 0.0450
_refine_ls_R_factor_gt 0.0373
_refine_ls_shift/su_max 0.000
_refine_ls_shift/su_mean 0.000
_refine_ls_structure_factor_coef Fsqd
_refine_ls_weighting_details 'w=1/[\s^2^(Fo^2^)+(0.0606P)^2^+0.2067P] where P=(Fo^2^+2Fc^2^)/3'
_refine_ls_weighting_scheme calc
_refine_ls_wR_factor_gt 0.0965
_refine_ls_wR_factor_ref 0.1016
_reflns_Friedel_coverage 0.000
_reflns_number_gt 3024
_reflns_number_total 3476
_reflns_threshold_expression 'I > 2\s(I)'
_cod_data_source_file c8dt03992e2.cif
_cod_data_source_block 15rfs06
_cod_depositor_comments 'Adding full bibliography for 7048124--7048128.cif.'
_cod_original_formula_sum 'C16 H17 B F4 Fe0.50 N9 O'
_cod_database_code 7048125
_shelx_shelxl_version_number 2014/7
_shelx_space_group_comment
;
The symmetry employed for this shelxl refinement is uniquely defined
by the following loop, which should always be used as a source of
symmetry information in preference to the above space-group names.
They are only intended as comments.
;
_shelx_estimated_absorpt_t_min 0.426
_shelx_estimated_absorpt_t_max 0.682

loop_
_space_group_symop_operation_xyz
'x, y, z'
'-x, -y, -z'

loop_
_atom_site_label
_atom_site_type_symbol
_atom_site_fract_x
_atom_site_fract_y
_atom_site_fract_z
_atom_site_U_iso_or_equiv
_atom_site_adp_type
_atom_site_occupancy
_atom_site_site_symmetry_order
_atom_site_calc_flag
_atom_site_refinement_flags_posn
_atom_site_refinement_flags_adp
_atom_site_refinement_flags_occupancy
_atom_site_disorder_assembly
_atom_site_disorder_group
Fe1 Fe 0.0000 0.0000 0.0000 0.02206(14) Uani 1 2 d S . P . .
F1 F 0.3889(2) 0.66672(13) 0.04955(14) 0.0466(4) Uani 1 1 d . . . . .
F2 F 0.17047(19) 0.57823(15) 0.16658(14) 0.0455(4) Uani 1 1 d . . . . .
F3 F 0.4518(2) 0.50172(16) 0.20381(14) 0.0483(4) Uani 1 1 d . . . . .
F4 F 0.30367(19) 0.47847(13) 0.04202(13) 0.0392(4) Uani 1 1 d . . . . .
O1 O -0.06482(19) 0.15021(14) 0.07904(14) 0.0273(3) Uani 1 1 d . . . . .
N1 N 0.1799(2) 0.22795(16) -0.12102(16) 0.0239(4) Uani 1 1 d . . . . .
N2 N 0.0790(2) 0.14300(17) -0.14794(16) 0.0251(4) Uani 1 1 d . . . . .
N3 N 0.3133(2) 0.11742(16) 0.06574(16) 0.0229(4) Uani 1 1 d . . . . .
N4 N 0.2490(2) 0.00441(16) 0.07950(16) 0.0246(4) Uani 1 1 d . . . . .
N5 N 0.0112(2) 0.32967(17) 0.11497(17) 0.0255(4) Uani 1 1 d D . . . .
H5N H 0.085(3) 0.384(2) 0.103(2) 0.031 Uiso 1 1 d D U . . .
N6 N -0.1787(3) 0.35265(19) 0.40379(17) 0.0325(5) Uani 1 1 d D . . . .
N7 N -0.1717(7) 0.4122(6) 0.4886(4) 0.0372(11) Uani 0.661(12) 1 d D . P A 1
N8 N 0.0838(3) 0.2460(2) 0.35969(17) 0.0329(5) Uani 1 1 d . . . . .
N9 N 0.0401(3) 0.1282(3) 0.3850(3) 0.0621(8) Uani 1 1 d . . . . .
C1 C 0.2112(3) 0.22809(19) 0.00221(19) 0.0238(5) Uani 1 1 d . . . . .
H1 H 0.2754 0.3022 0.0044 0.029 Uiso 1 1 calc R U . . .
C2 C 0.0368(3) 0.2337(2) 0.06853(19) 0.0240(5) Uani 1 1 d . . . . .
C3 C -0.1284(3) 0.3381(2) 0.1988(2) 0.0290(5) Uani 1 1 d . . . . .
H3A H -0.1959 0.2639 0.2128 0.035 Uiso 1 1 calc R U . . .
H3B H -0.2080 0.4118 0.1659 0.035 Uiso 1 1 calc R U . . .
C4 C -0.0461(3) 0.3479(2) 0.3158(2) 0.0292(5) Uani 1 1 d . . . . .
H4 H 0.0138 0.4267 0.2998 0.035 Uiso 1 1 calc R U . . .
C5 C 0.2351(3) 0.3070(2) -0.2207(2) 0.0285(5) Uani 1 1 d . . . . .
H5 H 0.3068 0.3734 -0.2243 0.034 Uiso 1 1 calc R U . . .
C6 C 0.1669(3) 0.2723(2) -0.3156(2) 0.0323(5) Uani 1 1 d . . . . .
H6 H 0.1814 0.3097 -0.3976 0.039 Uiso 1 1 calc R U . . .
C7 C 0.0716(3) 0.1703(2) -0.2660(2) 0.0314(5) Uani 1 1 d . . . . .
H7 H 0.0098 0.1264 -0.3108 0.038 Uiso 1 1 calc R U . . .
C8 C 0.4680(3) 0.1085(2) 0.1235(2) 0.0275(5) Uani 1 1 d . . . . .
H8 H 0.5370 0.1747 0.1267 0.033 Uiso 1 1 calc R U . . .
C9 C 0.5056(3) -0.0139(2) 0.1762(2) 0.0309(5) Uani 1 1 d . . . . .
H9 H 0.6053 -0.0498 0.2232 0.037 Uiso 1 1 calc R U . . .
C10 C 0.3670(3) -0.0755(2) 0.1468(2) 0.0278(5) Uani 1 1 d . . . . .
H10 H 0.3580 -0.1623 0.1713 0.033 Uiso 1 1 calc R U . . .
C11 C -0.3117(8) 0.3821(8) 0.5624(5) 0.0385(13) Uani 0.661(12) 1 d D . P A 1
H11 H -0.3494 0.4184 0.6245 0.046 Uiso 0.661(12) 1 calc R U P A 1
C12 C -0.3846(8) 0.2883(6) 0.5265(4) 0.0381(11) Uani 0.661(12) 1 d D . P A 1
H12 H -0.4811 0.2468 0.5637 0.046 Uiso 0.661(12) 1 calc R U P A 1
C13 C -0.3037(7) 0.2625(7) 0.4335(5) 0.0348(11) Uani 0.661(12) 1 d D . P A 1
H13 H -0.3247 0.1988 0.3957 0.042 Uiso 0.661(12) 1 calc R U P A 1
C14 C 0.2532(3) 0.2537(3) 0.3734(3) 0.0481(7) Uani 1 1 d . . . . .
H14 H 0.3135 0.3270 0.3600 0.058 Uiso 1 1 calc R U . . .
C15 C 0.3229(4) 0.1353(3) 0.4104(3) 0.0542(8) Uani 1 1 d . . . . .
H15 H 0.4419 0.1101 0.4285 0.065 Uiso 1 1 calc R U . . .
C16 C 0.1902(4) 0.0597(3) 0.4167(3) 0.0525(7) Uani 1 1 d . . . . .
H16 H 0.2020 -0.0280 0.4400 0.063 Uiso 1 1 calc R U . . .
B1 B 0.3309(4) 0.5569(3) 0.1156(2) 0.0306(6) Uani 1 1 d . . . . .
N7A N -0.3279(13) 0.3061(11) 0.4141(8) 0.0372(11) Uani 0.339(12) 1 d D . P A 2
C11A C -0.3982(17) 0.3351(13) 0.5170(9) 0.0385(13) Uani 0.339(12) 1 d D . P A 2
H11A H -0.5087 0.3185 0.5511 0.046 Uiso 0.339(12) 1 calc R U P A 2
C12A C -0.2672(16) 0.3931(18) 0.5551(13) 0.0381(11) Uani 0.339(12) 1 d D . P A 2
H12A H -0.2687 0.4063 0.6327 0.046 Uiso 0.339(12) 1 calc R U P A 2
C13A C -0.1357(19) 0.4314(15) 0.4809(12) 0.0348(11) Uani 0.339(12) 1 d D . P A 2
H13A H -0.0488 0.4879 0.4795 0.042 Uiso 0.339(12) 1 calc R U P A 2

loop_
_atom_site_aniso_label
_atom_site_aniso_U_11
_atom_site_aniso_U_22
_atom_site_aniso_U_33
_atom_site_aniso_U_23
_atom_site_aniso_U_13
_atom_site_aniso_U_12
Fe1 0.0216(3) 0.0212(3) 0.0249(3) -0.0081(2) 0.00422(18) -0.00369(18)
F1 0.0589(10) 0.0286(8) 0.0545(9) -0.0122(7) 0.0182(8) -0.0124(7)
F2 0.0402(8) 0.0559(10) 0.0431(9) -0.0176(8) 0.0127(7) -0.0037(7)
F3 0.0417(8) 0.0616(11) 0.0394(8) -0.0075(8) -0.0025(7) -0.0077(7)
F4 0.0426(8) 0.0356(8) 0.0458(8) -0.0204(7) 0.0037(7) -0.0091(6)
O1 0.0243(8) 0.0253(8) 0.0356(9) -0.0127(7) 0.0085(6) -0.0050(6)
N1 0.0236(9) 0.0222(9) 0.0260(9) -0.0056(8) 0.0050(7) -0.0040(7)
N2 0.0240(9) 0.0265(10) 0.0259(9) -0.0080(8) 0.0024(7) -0.0048(7)
N3 0.0207(9) 0.0229(9) 0.0270(9) -0.0096(8) 0.0039(7) -0.0029(7)
N4 0.0246(9) 0.0218(9) 0.0286(10) -0.0082(8) 0.0034(7) -0.0037(7)
N5 0.0264(9) 0.0235(10) 0.0283(10) -0.0097(8) 0.0045(8) -0.0024(7)
N6 0.0281(10) 0.0440(12) 0.0296(10) -0.0172(9) 0.0032(8) -0.0023(9)
N7 0.040(3) 0.049(3) 0.0284(18) -0.0152(17) 0.0076(16) -0.0192(17)
N8 0.0273(10) 0.0403(12) 0.0299(10) -0.0070(9) 0.0036(8) -0.0017(9)
N9 0.0465(15) 0.0499(16) 0.0773(19) 0.0100(14) -0.0068(13) -0.0125(12)
C1 0.0251(11) 0.0217(11) 0.0266(11) -0.0090(9) 0.0046(9) -0.0036(8)
C2 0.0245(11) 0.0248(12) 0.0232(11) -0.0074(9) 0.0016(8) -0.0010(9)
C3 0.0265(11) 0.0337(13) 0.0303(12) -0.0158(10) 0.0025(9) 0.0023(9)
C4 0.0281(12) 0.0324(13) 0.0293(12) -0.0122(10) 0.0035(9) -0.0009(9)
C5 0.0266(11) 0.0243(12) 0.0312(12) -0.0008(10) 0.0064(9) -0.0009(9)
C6 0.0275(12) 0.0404(14) 0.0250(11) -0.0010(10) 0.0034(9) -0.0009(10)
C7 0.0263(11) 0.0410(14) 0.0280(12) -0.0108(11) 0.0001(9) -0.0038(10)
C8 0.0231(11) 0.0368(13) 0.0272(11) -0.0148(10) 0.0050(9) -0.0087(9)
C9 0.0235(11) 0.0393(14) 0.0293(12) -0.0086(11) 0.0016(9) 0.0027(10)
C10 0.0287(11) 0.0267(12) 0.0274(11) -0.0070(10) 0.0042(9) 0.0022(9)
C11 0.032(3) 0.061(3) 0.025(2) -0.0178(19) 0.0086(19) 0.006(3)
C12 0.029(2) 0.044(3) 0.037(2) -0.004(2) 0.0065(16) 0.001(2)
C13 0.035(2) 0.031(3) 0.036(2) -0.005(2) 0.0113(17) -0.0022(18)
C14 0.0316(14) 0.0435(16) 0.074(2) -0.0235(15) -0.0121(13) -0.0002(12)
C15 0.0347(15) 0.0524(19) 0.076(2) -0.0201(17) -0.0127(14) 0.0103(13)
C16 0.0524(17) 0.0457(18) 0.0543(18) -0.0036(15) -0.0056(14) -0.0016(14)
B1 0.0342(14) 0.0312(15) 0.0281(13) -0.0087(12) 0.0054(11) -0.0097(11)
N7A 0.040(3) 0.049(3) 0.0284(18) -0.0152(17) 0.0076(16) -0.0192(17)
C11A 0.032(3) 0.061(3) 0.025(2) -0.0178(19) 0.0086(19) 0.006(3)
C12A 0.029(2) 0.044(3) 0.037(2) -0.004(2) 0.0065(16) 0.001(2)
C13A 0.035(2) 0.031(3) 0.036(2) -0.005(2) 0.0113(17) -0.0022(18)

loop_
_atom_type_symbol
_atom_type_description
_atom_type_scat_dispersion_real
_atom_type_scat_dispersion_imag
_atom_type_scat_source
C C 0.0181 0.0091 'International Tables Vol C Tables 4.2.6.8 and 6.1.1.4'
H H 0.0000 0.0000 'International Tables Vol C Tables 4.2.6.8 and 6.1.1.4'
B B 0.0090 0.0039 'International Tables Vol C Tables 4.2.6.8 and 6.1.1.4'
N N 0.0311 0.0180 'International Tables Vol C Tables 4.2.6.8 and 6.1.1.4'
O O 0.0492 0.0322 'International Tables Vol C Tables 4.2.6.8 and 6.1.1.4'
F F 0.0727 0.0534 'International Tables Vol C Tables 4.2.6.8 and 6.1.1.4'
Fe Fe -1.1336 3.1974 'International Tables Vol C Tables 4.2.6.8 and 6.1.1.4'

loop_
_geom_angle_atom_site_label_1
_geom_angle_atom_site_label_2
_geom_angle_atom_site_label_3
_geom_angle
_geom_angle_site_symmetry_1
_geom_angle_site_symmetry_3
N4 Fe1 N4 180.0 2 .
N4 Fe1 O1 82.61(6) 2 2
N4 Fe1 O1 97.39(6) . 2
N4 Fe1 O1 97.39(6) 2 .
N4 Fe1 O1 82.61(6) . .
O1 Fe1 O1 180.00(8) 2 .
N4 Fe1 N2 92.66(7) 2 .
N4 Fe1 N2 87.34(7) . .
O1 Fe1 N2 95.86(6) 2 .
O1 Fe1 N2 84.14(6) . .
N4 Fe1 N2 87.34(7) 2 2
N4 Fe1 N2 92.66(7) . 2
O1 Fe1 N2 84.14(6) 2 2
O1 Fe1 N2 95.86(6) . 2
N2 Fe1 N2 180.0 . 2
C2 O1 Fe1 119.04(13) . .
C5 N1 N2 111.43(18) . .
C5 N1 C1 128.28(19) . .
N2 N1 C1 120.26(17) . .
C7 N2 N1 105.25(18) . .
C7 N2 Fe1 138.25(16) . .
N1 N2 Fe1 116.18(13) . .
C8 N3 N4 111.38(18) . .
C8 N3 C1 128.61(18) . .
N4 N3 C1 119.87(17) . .
C10 N4 N3 105.11(18) . .
C10 N4 Fe1 137.87(15) . .
N3 N4 Fe1 116.98(13) . .
C2 N5 C3 122.38(19) . .
C2 N5 H5N 119.0(18) . .
C3 N5 H5N 118.2(18) . .
N7 N6 C13 109.4(3) . .
N7A N6 C4 128.7(4) . .
N7 N6 C4 125.8(3) . .
C13 N6 C4 122.0(3) . .
N7A N6 C13A 118.8(6) . .
C4 N6 C13A 112.3(5) . .
N6 N7 C11 108.2(4) . .
C14 N8 N9 112.1(2) . .
C14 N8 C4 127.0(2) . .
N9 N8 C4 120.8(2) . .
N8 N9 C16 105.0(2) . .
N1 C1 N3 111.73(17) . .
N1 C1 C2 110.71(17) . .
N3 C1 C2 107.60(17) . .
N1 C1 H1 108.9 . .
N3 C1 H1 108.9 . .
C2 C1 H1 108.9 . .
O1 C2 N5 124.16(19) . .
O1 C2 C1 120.80(18) . .
N5 C2 C1 114.99(18) . .
N5 C3 C4 108.32(18) . .
N5 C3 H3A 110.0 . .
C4 C3 H3A 110.0 . .
N5 C3 H3B 110.0 . .
C4 C3 H3B 110.0 . .
H3A C3 H3B 108.4 . .
N6 C4 N8 111.32(19) . .
N6 C4 C3 110.67(18) . .
N8 C4 C3 110.70(18) . .
N6 C4 H4 108.0 . .
N8 C4 H4 108.0 . .
C3 C4 H4 108.0 . .
N1 C5 C6 106.7(2) . .
N1 C5 H5 126.7 . .
C6 C5 H5 126.7 . .
C5 C6 C7 105.6(2) . .
C5 C6 H6 127.2 . .
C7 C6 H6 127.2 . .
N2 C7 C6 111.1(2) . .
N2 C7 H7 124.4 . .
C6 C7 H7 124.4 . .
N3 C8 C9 106.9(2) . .
N3 C8 H8 126.5 . .
C9 C8 H8 126.5 . .
C8 C9 C10 105.8(2) . .
C8 C9 H9 127.1 . .
C10 C9 H9 127.1 . .
N4 C10 C9 110.8(2) . .
N4 C10 H10 124.6 . .
C9 C10 H10 124.6 . .
C12 C11 N7 105.2(6) . .
C12 C11 H11 127.4 . .
N7 C11 H11 127.4 . .
C13 C12 C11 112.1(5) . .
C13 C12 H12 124.0 . .
C11 C12 H12 124.0 . .
C12 C13 N6 103.9(4) . .
C12 C13 H13 128.1 . .
N6 C13 H13 128.1 . .
N8 C14 C15 106.1(3) . .
N8 C14 H14 126.9 . .
C15 C14 H14 126.9 . .
C14 C15 C16 107.1(3) . .
C14 C15 H15 126.4 . .
C16 C15 H15 126.4 . .
N9 C16 C15 109.7(3) . .
N9 C16 H16 125.2 . .
C15 C16 H16 125.2 . .
F1 B1 F3 109.5(2) . .
F1 B1 F4 110.0(2) . .
F3 B1 F4 110.3(2) . .
F1 B1 F2 110.2(2) . .
F3 B1 F2 109.9(2) . .
F4 B1 F2 106.8(2) . .
N6 N7A C11A 104.1(8) . .
C12A C11A N7A 102.7(12) . .
C12A C11A H11A 128.7 . .
N7A C11A H11A 128.7 . .
C13A C12A C11A 119.1(13) . .
C13A C12A H12A 120.4 . .
C11A C12A H12A 120.4 . .
C12A C13A N6 92.4(11) . .
C12A C13A H13A 133.8 . .
N6 C13A H13A 133.8 . .

loop_
_geom_bond_atom_site_label_1
_geom_bond_atom_site_label_2
_geom_bond_distance
_geom_bond_site_symmetry_2
Fe1 N4 2.1431(18) 2
Fe1 N4 2.1431(18) .
Fe1 O1 2.1435(14) 2
Fe1 O1 2.1435(14) .
Fe1 N2 2.1543(18) .
Fe1 N2 2.1543(18) 2
F1 B1 1.379(3) .
F2 B1 1.404(3) .
F3 B1 1.383(3) .
F4 B1 1.398(3) .
O1 C2 1.244(3) .
N1 C5 1.358(3) .
N1 N2 1.364(2) .
N1 C1 1.454(3) .
N2 C7 1.330(3) .
N3 C8 1.356(3) .
N3 N4 1.363(2) .
N3 C1 1.455(3) .
N4 C10 1.336(3) .
N5 C2 1.323(3) .
N5 C3 1.466(3) .
N5 H5N 0.848(16) .
N6 N7A 1.288(9) .
N6 N7 1.326(5) .
N6 C13 1.423(7) .
N6 C4 1.454(3) .
N6 C13A 1.461(13) .
N7 C11 1.385(5) .
N8 C14 1.328(3) .
N8 N9 1.344(3) .
N8 C4 1.458(3) .
N9 C16 1.345(4) .
C1 C2 1.556(3) .
C1 H1 1.0000 .
C3 C4 1.535(3) .
C3 H3A 0.9900 .
C3 H3B 0.9900 .
C4 H4 1.0000 .
C5 C6 1.375(3) .
C5 H5 0.9500 .
C6 C7 1.400(3) .
C6 H6 0.9500 .
C7 H7 0.9500 .
C8 C9 1.367(3) .
C8 H8 0.9500 .
C9 C10 1.399(3) .
C9 H9 0.9500 .
C10 H10 0.9500 .
C11 C12 1.378(7) .
C11 H11 0.9500 .
C12 C13 1.332(7) .
C12 H12 0.9500 .
C13 H13 0.9500 .
C14 C15 1.362(4) .
C14 H14 0.9500 .
C15 C16 1.363(4) .
C15 H15 0.9500 .
C16 H16 0.9500 .
N7A C11A 1.415(11) .
C11A C12A 1.370(13) .
C11A H11A 0.9500 .
C12A C13A 1.352(13) .
C12A H12A 0.9500 .
C13A H13A 0.9500 .

loop_
_geom_torsion_atom_site_label_1
_geom_torsion_atom_site_label_2
_geom_torsion_atom_site_label_3
_geom_torsion_atom_site_label_4
_geom_torsion
C5 N1 N2 C7 -0.1(2)
C1 N1 N2 C7 177.96(18)
C5 N1 N2 Fe1 174.53(14)
C1 N1 N2 Fe1 -7.4(2)
C8 N3 N4 C10 -0.2(2)
C1 N3 N4 C10 -176.27(18)
C8 N3 N4 Fe1 177.74(13)
C1 N3 N4 Fe1 1.7(2)
C13 N6 N7 C11 -11.7(7)
C4 N6 N7 C11 -172.8(4)
C14 N8 N9 C16 0.4(3)
C4 N8 N9 C16 177.0(2)
C5 N1 C1 N3 -116.0(2)
N2 N1 C1 N3 66.3(2)
C5 N1 C1 C2 124.1(2)
N2 N1 C1 C2 -53.6(2)
C8 N3 C1 N1 122.2(2)
N4 N3 C1 N1 -62.5(2)
C8 N3 C1 C2 -116.1(2)
N4 N3 C1 C2 59.2(2)
Fe1 O1 C2 N5 -179.01(17)
Fe1 O1 C2 C1 -1.7(3)
C3 N5 C2 O1 9.2(4)
C3 N5 C2 C1 -168.22(19)
N1 C1 C2 O1 61.3(3)
N3 C1 C2 O1 -61.1(3)
N1 C1 C2 N5 -121.2(2)
N3 C1 C2 N5 116.4(2)
C2 N5 C3 C4 119.9(2)
N7A N6 C4 N8 -95.1(8)
N7 N6 C4 N8 88.0(5)
C13 N6 C4 N8 -70.8(4)
C13A N6 C4 N8 91.1(8)
N7A N6 C4 C3 28.5(8)
N7 N6 C4 C3 -148.4(4)
C13 N6 C4 C3 52.7(4)
C13A N6 C4 C3 -145.4(7)
C14 N8 C4 N6 -120.2(3)
N9 N8 C4 N6 63.7(3)
C14 N8 C4 C3 116.2(3)
N9 N8 C4 C3 -59.8(3)
N5 C3 C4 N6 -178.22(18)
N5 C3 C4 N8 -54.3(2)
N2 N1 C5 C6 0.2(2)
C1 N1 C5 C6 -177.7(2)
N1 C5 C6 C7 -0.2(2)
N1 N2 C7 C6 0.0(3)
Fe1 N2 C7 C6 -172.83(17)
C5 C6 C7 N2 0.2(3)
N4 N3 C8 C9 0.1(2)
C1 N3 C8 C9 175.74(19)
N3 C8 C9 C10 0.0(2)
N3 N4 C10 C9 0.2(2)
Fe1 N4 C10 C9 -177.05(16)
C8 C9 C10 N4 -0.2(3)
N6 N7 C11 C12 8.8(8)
N7 C11 C12 C13 -2.5(8)
C11 C12 C13 N6 -4.2(6)
N7 N6 C13 C12 9.9(5)
C4 N6 C13 C12 171.8(3)
N9 N8 C14 C15 -0.6(4)
C4 N8 C14 C15 -176.9(2)
N8 C14 C15 C16 0.5(4)
N8 N9 C16 C15 -0.1(4)
C14 C15 C16 N9 -0.3(4)
C4 N6 N7A C11A 177.9(6)
C13A N6 N7A C11A -8.6(12)
N6 N7A C11A C12A -2.5(12)
N7A C11A C12A C13A 14(2)
C11A C12A C13A N6 -17(2)
N7A N6 C13A C12A 15.2(15)
C4 N6 C13A C12A -170.2(9)
